data_7704492
loop_
_publ_author_name
'Xing, Xiujing'
'Zhang, Shaoguang'
'Thierer, Laura M.'
'Gau, Michael R.'
'Carroll, Patrick J.'
'Tomson, Neil C.'

_publ_section_title
;
 Reversible nickel-metallacycle formation with a phosphinimine-based
 pincer ligand.
;
_journal_issue 23
_journal_name_full 'Dalton transactions (Cambridge, England : 2003)'
_journal_page_first 7796
_journal_page_last 7806
_journal_paper_doi 10.1039/d0dt01118e
_journal_volume 49
_journal_year 2020
_chemical_formula_moiety 'C42 H40 N3 Na Ni O P2'
_chemical_formula_sum 'C42 H40 N3 Na Ni O P2'
_chemical_formula_weight 746.41
_space_group_crystal_system triclinic
_space_group_IT_number 2
_space_group_name_Hall '-P 1'
_space_group_name_H-M_alt 'P -1'
_atom_sites_solution_hydrogens geom
_atom_sites_solution_primary dual
_audit_creation_date 2019-10-04
_audit_creation_method
;
Olex2 1.2
(compiled 2018.05.29 svn.r3508 for OlexSys, GUI svn.r5506)
;
_audit_update_record
;
2020-04-22 deposited with the CCDC.	2020-05-21 downloaded from the CCDC.
;
_cell_angle_alpha 69.6770(10)
_cell_angle_beta 83.8800(10)
_cell_angle_gamma 74.4970(10)
_cell_formula_units_Z 2
_cell_length_a 10.7438(3)
_cell_length_b 12.7981(4)
_cell_length_c 14.4155(5)
_cell_measurement_reflns_used 9920
_cell_measurement_temperature 100
_cell_measurement_theta_max 27.552
_cell_measurement_theta_min 2.663
_cell_volume 1790.91(10)
_computing_cell_refinement 'SAINT V8.38A (2016)'
_computing_data_collection 'Bruker APEX3 v2018.7-2'
_computing_data_reduction 'SAINT V8.38A (2016)'
_computing_molecular_graphics 'Mercury 4.2.0 (Macrae et al., 2008)'
_computing_publication_material 'Olex2 (Dolomanov et al., 2009)'
_computing_structure_refinement 'ShelXL (Sheldrick, 2015)'
_computing_structure_solution 'ShelXT (Sheldrick, 2015)'
_diffrn_ambient_temperature 100
_diffrn_measured_fraction_theta_full 0.998
_diffrn_measured_fraction_theta_max 0.997
_diffrn_measurement_device 'CMOS area detector'
_diffrn_measurement_device_type 'Bruker D8QUEST'
_diffrn_measurement_method '\w and \f scans'
_diffrn_radiation_monochromator graphite
_diffrn_radiation_type MoK\a
_diffrn_radiation_wavelength 0.71073
_diffrn_reflns_av_R_equivalents 0.0857
_diffrn_reflns_av_unetI/netI 0.0529
_diffrn_reflns_Laue_measured_fraction_full 0.998
_diffrn_reflns_Laue_measured_fraction_max 0.997
_diffrn_reflns_limit_h_max 13
_diffrn_reflns_limit_h_min -13
_diffrn_reflns_limit_k_max 16
_diffrn_reflns_limit_k_min -16
_diffrn_reflns_limit_l_max 16
_diffrn_reflns_limit_l_min -18
_diffrn_reflns_number 48983
_diffrn_reflns_point_group_measured_fraction_full 0.998
_diffrn_reflns_point_group_measured_fraction_max 0.997
_diffrn_reflns_theta_full 25.242
_diffrn_reflns_theta_max 27.551
_diffrn_reflns_theta_min 2.664
_diffrn_source 'sealed tube'
_exptl_absorpt_coefficient_mu 0.682
_exptl_absorpt_correction_T_max 0.7456
_exptl_absorpt_correction_T_min 0.6976
_exptl_absorpt_correction_type multi-scan
_exptl_absorpt_process_details 'SADABS v2014/5'
_exptl_crystal_colour red
_exptl_crystal_density_diffrn 1.384
_exptl_crystal_description block
_exptl_crystal_F_000 780
_exptl_crystal_size_max 0.15
_exptl_crystal_size_mid 0.13
_exptl_crystal_size_min 0.04
_refine_diff_density_max 0.456
_refine_diff_density_min -0.502
_refine_diff_density_rms 0.078
_refine_ls_extinction_method none
_refine_ls_goodness_of_fit_ref 1.024
_refine_ls_hydrogen_treatment constr
_refine_ls_matrix_type full
_refine_ls_number_parameters 451
_refine_ls_number_reflns 8248
_refine_ls_number_restraints 0
_refine_ls_restrained_S_all 1.024
_refine_ls_R_factor_all 0.0649
_refine_ls_R_factor_gt 0.0421
_refine_ls_shift/su_max 0.001
_refine_ls_shift/su_mean 0.000
_refine_ls_structure_factor_coef Fsqd
_refine_ls_weighting_details 'w=1/[\s^2^(Fo^2^)+(0.0187P)^2^+2.4151P] where P=(Fo^2^+2Fc^2^)/3'
_refine_ls_weighting_scheme calc
_refine_ls_wR_factor_gt 0.0743
_refine_ls_wR_factor_ref 0.0815
_reflns_number_gt 6492
_reflns_number_total 8248
_reflns_threshold_expression 'I > 2\s(I)'
_cod_data_source_file d0dt01118e2.cif
_cod_data_source_block 3694
_cod_depositor_comments 'Adding full bibliography for 7704491--7704494.cif.'
_cod_database_code 7704492
_shelx_shelxl_version_number 2018/3

loop_
_space_group_symop_operation_xyz
'x, y, z'
'-x, -y, -z'

loop_
_atom_site_label
_atom_site_type_symbol
_atom_site_fract_x
_atom_site_fract_y
_atom_site_fract_z
_atom_site_U_iso_or_equiv
_atom_site_adp_type
_atom_site_occupancy
_atom_site_site_symmetry_order
_atom_site_calc_flag
_atom_site_refinement_flags_posn
_atom_site_refinement_flags_adp
_atom_site_refinement_flags_occupancy
_atom_site_disorder_assembly
_atom_site_disorder_group
Ni1 Ni 0.66600(3) 0.47204(2) 0.70429(2) 0.00714(7) Uani 1 1 d . . . . .
P1 P 0.74963(5) 0.31622(5) 0.62025(4) 0.00870(12) Uani 1 1 d . . . . .
P2 P 0.43855(5) 0.63480(5) 0.76668(4) 0.00718(11) Uani 1 1 d . . . . .
Na1 Na 0.56369(8) 0.39351(7) 0.95610(7) 0.01284(19) Uani 1 1 d . . . . .
O1 O 0.58229(16) 0.21797(14) 0.94623(13) 0.0191(4) Uani 1 1 d . . . . .
N1 N 0.77534(18) 0.32486(16) 0.72407(14) 0.0116(4) Uani 1 1 d . . . . .
N2 N 0.73272(17) 0.45528(15) 0.83007(13) 0.0080(4) Uani 1 1 d . . . . .
N3 N 0.50008(17) 0.60149(15) 0.87349(13) 0.0090(4) Uani 1 1 d . . . . .
C1 C 0.8546(2) 0.28089(18) 0.80521(16) 0.0082(4) Uani 1 1 d . . . . .
C2 C 0.9470(2) 0.17655(18) 0.83226(17) 0.0106(4) Uani 1 1 d . . . . .
H2 H 0.960951 0.128252 0.792898 0.013 Uiso 1 1 calc R . . . .
C3 C 1.0194(2) 0.14280(19) 0.91736(17) 0.0121(5) Uani 1 1 d . . . . .
H3 H 1.082766 0.071630 0.935935 0.015 Uiso 1 1 calc R . . . .
C4 C 0.9985(2) 0.21355(18) 0.97455(16) 0.0110(4) Uani 1 1 d . . . . .
H4 H 1.047095 0.190121 1.032796 0.013 Uiso 1 1 calc R . . . .
C5 C 0.9065(2) 0.31904(18) 0.94741(16) 0.0099(4) Uani 1 1 d . . . . .
H5 H 0.893802 0.366638 0.987308 0.012 Uiso 1 1 calc R . . . .
C6 C 0.83290(19) 0.35560(17) 0.86223(16) 0.0072(4) Uani 1 1 d . . . . .
C7 C 0.7380(2) 0.55437(17) 0.84966(15) 0.0078(4) Uani 1 1 d . . . . .
C8 C 0.8548(2) 0.58532(19) 0.84606(16) 0.0110(4) Uani 1 1 d . . . . .
H8 H 0.933464 0.534385 0.836369 0.013 Uiso 1 1 calc R . . . .
C9 C 0.8583(2) 0.68808(19) 0.85627(17) 0.0129(5) Uani 1 1 d . . . . .
H9 H 0.938641 0.706784 0.853861 0.016 Uiso 1 1 calc R . . . .
C10 C 0.7441(2) 0.76394(19) 0.87005(17) 0.0140(5) Uani 1 1 d . . . . .
H10 H 0.745736 0.834933 0.876524 0.017 Uiso 1 1 calc R . . . .
C11 C 0.6279(2) 0.73484(19) 0.87423(16) 0.0118(4) Uani 1 1 d . . . . .
H11 H 0.550004 0.786964 0.883496 0.014 Uiso 1 1 calc R . . . .
C12 C 0.6218(2) 0.63117(18) 0.86524(15) 0.0075(4) Uani 1 1 d . . . . .
C13 C 0.8930(2) 0.30094(18) 0.54349(16) 0.0105(4) Uani 1 1 d . . . . .
C14 C 0.8990(2) 0.2592(2) 0.46516(18) 0.0168(5) Uani 1 1 d . . . . .
H14 H 0.830375 0.230060 0.456002 0.020 Uiso 1 1 calc R . . . .
C15 C 1.0046(2) 0.2600(2) 0.40057(19) 0.0225(6) Uani 1 1 d . . . . .
H15 H 1.007769 0.231800 0.347255 0.027 Uiso 1 1 calc R . . . .
C16 C 1.1047(2) 0.3017(2) 0.4138(2) 0.0253(6) Uani 1 1 d . . . . .
H16 H 1.176411 0.303161 0.369133 0.030 Uiso 1 1 calc R . . . .
C17 C 1.1008(2) 0.3414(2) 0.4920(2) 0.0263(6) Uani 1 1 d . . . . .
H17 H 1.170810 0.368595 0.501688 0.032 Uiso 1 1 calc R . . . .
C18 C 0.9952(2) 0.3420(2) 0.55675(18) 0.0180(5) Uani 1 1 d . . . . .
H18 H 0.992740 0.370245 0.609923 0.022 Uiso 1 1 calc R . . . .
C19 C 0.6829(2) 0.19773(19) 0.62620(16) 0.0114(4) Uani 1 1 d . . . . .
C20 C 0.5518(2) 0.2152(2) 0.61041(18) 0.0176(5) Uani 1 1 d . . . . .
H20 H 0.496431 0.290368 0.595334 0.021 Uiso 1 1 calc R . . . .
C21 C 0.5019(3) 0.1236(2) 0.61662(19) 0.0245(6) Uani 1 1 d . . . . .
H21 H 0.412706 0.136271 0.605397 0.029 Uiso 1 1 calc R . . . .
C22 C 0.5814(3) 0.0140(2) 0.63902(19) 0.0254(6) Uani 1 1 d . . . . .
H22 H 0.546730 -0.048546 0.643467 0.030 Uiso 1 1 calc R . . . .
C23 C 0.7118(3) -0.0050(2) 0.65506(18) 0.0213(5) Uani 1 1 d . . . . .
H23 H 0.766388 -0.080434 0.670393 0.026 Uiso 1 1 calc R . . . .
C24 C 0.7623(2) 0.08640(19) 0.64870(17) 0.0148(5) Uani 1 1 d . . . . .
H24 H 0.851677 0.073137 0.659730 0.018 Uiso 1 1 calc R . . . .
C25 C 0.6395(2) 0.45077(19) 0.57786(17) 0.0121(5) Uani 1 1 d . . . . .
H25a H 0.550723 0.446828 0.569700 0.014 Uiso 1 1 calc R . . . .
H25b H 0.669405 0.505850 0.518241 0.014 Uiso 1 1 calc R . . . .
C26 C 0.3261(2) 0.77777(18) 0.73114(16) 0.0091(4) Uani 1 1 d . . . . .
C27 C 0.3284(2) 0.85750(19) 0.63673(17) 0.0120(5) Uani 1 1 d . . . . .
H27 H 0.388478 0.837397 0.588647 0.014 Uiso 1 1 calc R . . . .
C28 C 0.2441(2) 0.9661(2) 0.61177(18) 0.0162(5) Uani 1 1 d . . . . .
H28 H 0.247108 1.019826 0.547106 0.019 Uiso 1 1 calc R . . . .
C29 C 0.1560(2) 0.9961(2) 0.68101(18) 0.0184(5) Uani 1 1 d . . . . .
H29 H 0.098912 1.070591 0.664316 0.022 Uiso 1 1 calc R . . . .
C30 C 0.1513(2) 0.9167(2) 0.77528(19) 0.0231(6) Uani 1 1 d . . . . .
H30 H 0.089999 0.936558 0.822761 0.028 Uiso 1 1 calc R . . . .
C31 C 0.2359(2) 0.8088(2) 0.80001(18) 0.0181(5) Uani 1 1 d . . . . .
H31 H 0.232443 0.755228 0.864665 0.022 Uiso 1 1 calc R . . . .
C32 C 0.3357(2) 0.54015(18) 0.77754(16) 0.0093(4) Uani 1 1 d . . . . .
C33 C 0.2763(2) 0.4920(2) 0.86790(17) 0.0136(5) Uani 1 1 d . . . . .
H33 H 0.290429 0.508649 0.924622 0.016 Uiso 1 1 calc R . . . .
C34 C 0.1970(2) 0.4202(2) 0.87503(18) 0.0163(5) Uani 1 1 d . . . . .
H34 H 0.157561 0.387491 0.936785 0.020 Uiso 1 1 calc R . . . .
C35 C 0.1745(2) 0.3955(2) 0.79279(18) 0.0162(5) Uani 1 1 d . . . . .
H35 H 0.120262 0.345995 0.798004 0.019 Uiso 1 1 calc R . . . .
C36 C 0.2321(2) 0.4439(2) 0.70303(19) 0.0192(5) Uani 1 1 d . . . . .
H36 H 0.216799 0.427692 0.646323 0.023 Uiso 1 1 calc R . . . .
C37 C 0.3117(2) 0.5157(2) 0.69530(18) 0.0153(5) Uani 1 1 d . . . . .
H37 H 0.350393 0.548561 0.633244 0.018 Uiso 1 1 calc R . . . .
C38 C 0.5530(2) 0.62669(18) 0.67083(15) 0.0087(4) Uani 1 1 d . . . . .
H38a H 0.605010 0.683051 0.660999 0.010 Uiso 1 1 calc R . . . .
H38b H 0.508113 0.645794 0.608358 0.010 Uiso 1 1 calc R . . . .
C39 C 0.6786(2) 0.11571(19) 0.99367(18) 0.0155(5) Uani 1 1 d . . . . .
H39a H 0.651575 0.078239 1.062457 0.019 Uiso 1 1 calc R . . . .
H39b H 0.761999 0.134179 0.995082 0.019 Uiso 1 1 calc R . . . .
C40 C 0.6912(2) 0.0373(2) 0.9326(2) 0.0216(6) Uani 1 1 d . . . . .
H40a H 0.763795 0.045323 0.884323 0.026 Uiso 1 1 calc R . . . .
H40b H 0.705363 -0.044077 0.975591 0.026 Uiso 1 1 calc R . . . .
C41 C 0.5628(2) 0.0783(2) 0.87989(19) 0.0199(5) Uani 1 1 d . . . . .
H41a H 0.574785 0.072410 0.812668 0.024 Uiso 1 1 calc R . . . .
H41b H 0.501359 0.032772 0.917703 0.024 Uiso 1 1 calc R . . . .
C42 C 0.5155(3) 0.2017(3) 0.8753(3) 0.0419(9) Uani 1 1 d . . . . .
H42a H 0.531668 0.253386 0.808345 0.050 Uiso 1 1 calc R . . . .
H42b H 0.421437 0.219886 0.889345 0.050 Uiso 1 1 calc R . . . .

loop_
_atom_site_aniso_label
_atom_site_aniso_U_11
_atom_site_aniso_U_22
_atom_site_aniso_U_33
_atom_site_aniso_U_23
_atom_site_aniso_U_13
_atom_site_aniso_U_12
Ni1 0.00680(13) 0.00730(13) 0.00677(14) -0.00362(11) -0.00169(10) 0.00149(10)
P1 0.0089(3) 0.0091(3) 0.0085(3) -0.0048(2) -0.0020(2) 0.0003(2)
P2 0.0064(2) 0.0070(3) 0.0069(3) -0.0026(2) -0.0005(2) 0.0009(2)
Na1 0.0154(5) 0.0103(4) 0.0115(5) -0.0042(4) 0.0023(4) -0.0012(4)
O1 0.0235(9) 0.0124(8) 0.0224(10) -0.0094(7) -0.0049(8) 0.0007(7)
N1 0.0128(9) 0.0104(9) 0.0115(10) -0.0066(8) -0.0056(8) 0.0035(7)
N2 0.0074(8) 0.0081(9) 0.0083(9) -0.0041(7) -0.0025(7) 0.0011(7)
N3 0.0082(9) 0.0093(9) 0.0084(9) -0.0036(7) -0.0001(7) 0.0003(7)
C1 0.0066(10) 0.0101(10) 0.0070(10) -0.0019(8) 0.0003(8) -0.0018(8)
C2 0.0111(10) 0.0089(10) 0.0130(11) -0.0069(9) 0.0012(9) -0.0005(8)
C3 0.0091(10) 0.0079(10) 0.0153(12) -0.0010(9) -0.0037(9) 0.0022(8)
C4 0.0105(11) 0.0114(11) 0.0094(11) -0.0011(9) -0.0028(9) -0.0023(9)
C5 0.0102(10) 0.0112(10) 0.0094(11) -0.0050(9) 0.0003(8) -0.0026(8)
C6 0.0045(9) 0.0070(10) 0.0090(10) -0.0017(8) 0.0013(8) -0.0012(8)
C7 0.0124(10) 0.0068(10) 0.0035(10) -0.0016(8) -0.0020(8) -0.0005(8)
C8 0.0096(10) 0.0133(11) 0.0093(11) -0.0045(9) -0.0005(8) -0.0001(9)
C9 0.0142(11) 0.0142(11) 0.0127(11) -0.0043(9) -0.0017(9) -0.0069(9)
C10 0.0215(12) 0.0086(10) 0.0142(12) -0.0061(9) -0.0028(10) -0.0033(9)
C11 0.0143(11) 0.0102(10) 0.0092(11) -0.0043(9) -0.0010(9) 0.0014(9)
C12 0.0071(10) 0.0092(10) 0.0046(10) -0.0009(8) -0.0017(8) -0.0008(8)
C13 0.0103(10) 0.0095(10) 0.0102(11) -0.0022(9) -0.0002(9) -0.0011(8)
C14 0.0165(12) 0.0214(13) 0.0163(12) -0.0096(10) 0.0011(10) -0.0071(10)
C15 0.0203(13) 0.0353(15) 0.0161(13) -0.0151(12) 0.0058(10) -0.0072(11)
C16 0.0147(12) 0.0372(16) 0.0214(14) -0.0075(12) 0.0070(11) -0.0080(11)
C17 0.0170(13) 0.0401(16) 0.0284(15) -0.0122(13) 0.0033(11) -0.0181(12)
C18 0.0196(12) 0.0222(13) 0.0167(13) -0.0095(11) 0.0004(10) -0.0086(10)
C19 0.0156(11) 0.0154(11) 0.0059(10) -0.0054(9) 0.0011(9) -0.0061(9)
C20 0.0160(12) 0.0227(13) 0.0147(12) -0.0055(10) -0.0024(10) -0.0058(10)
C21 0.0233(13) 0.0373(16) 0.0183(13) -0.0082(12) 0.0003(11) -0.0183(12)
C22 0.0407(16) 0.0289(15) 0.0178(14) -0.0100(12) 0.0034(12) -0.0256(13)
C23 0.0339(15) 0.0173(12) 0.0152(13) -0.0072(10) 0.0054(11) -0.0102(11)
C24 0.0168(12) 0.0148(11) 0.0143(12) -0.0072(10) 0.0022(9) -0.0042(9)
C25 0.0131(11) 0.0111(11) 0.0109(11) -0.0054(9) -0.0036(9) 0.0025(9)
C26 0.0085(10) 0.0081(10) 0.0102(11) -0.0039(9) -0.0023(8) 0.0006(8)
C27 0.0129(11) 0.0110(11) 0.0111(11) -0.0050(9) 0.0013(9) -0.0005(9)
C28 0.0199(12) 0.0112(11) 0.0144(12) -0.0016(10) -0.0018(10) -0.0016(9)
C29 0.0175(12) 0.0114(11) 0.0202(13) -0.0034(10) -0.0031(10) 0.0048(9)
C30 0.0229(13) 0.0170(12) 0.0195(13) -0.0053(11) 0.0059(11) 0.0076(10)
C31 0.0217(13) 0.0132(11) 0.0116(12) -0.0005(10) 0.0027(10) 0.0024(10)
C32 0.0060(10) 0.0090(10) 0.0115(11) -0.0033(9) -0.0018(8) 0.0008(8)
C33 0.0113(11) 0.0188(12) 0.0101(11) -0.0050(9) -0.0015(9) -0.0018(9)
C34 0.0132(11) 0.0196(12) 0.0126(12) -0.0011(10) 0.0009(9) -0.0044(10)
C35 0.0113(11) 0.0181(12) 0.0207(13) -0.0059(10) 0.0010(10) -0.0072(9)
C36 0.0200(13) 0.0263(14) 0.0171(13) -0.0115(11) 0.0016(10) -0.0105(11)
C37 0.0148(11) 0.0219(12) 0.0117(12) -0.0068(10) 0.0023(9) -0.0079(10)
C38 0.0099(10) 0.0093(10) 0.0061(10) -0.0026(8) -0.0008(8) -0.0006(8)
C39 0.0160(11) 0.0123(11) 0.0179(12) -0.0046(10) -0.0008(10) -0.0035(9)
C40 0.0189(12) 0.0181(13) 0.0331(15) -0.0162(12) 0.0035(11) -0.0043(10)
C41 0.0258(13) 0.0224(13) 0.0167(13) -0.0085(11) 0.0022(10) -0.0125(11)
C42 0.0377(18) 0.0354(17) 0.060(2) -0.0311(17) -0.0270(16) 0.0099(14)

loop_
_atom_type_symbol
_atom_type_description
_atom_type_scat_dispersion_real
_atom_type_scat_dispersion_imag
_atom_type_scat_source
C C 0.0033 0.0016 'International Tables Vol C Tables 4.2.6.8 and 6.1.1.4'
H H 0.0000 0.0000 'International Tables Vol C Tables 4.2.6.8 and 6.1.1.4'
N N 0.0061 0.0033 'International Tables Vol C Tables 4.2.6.8 and 6.1.1.4'
Na Na 0.0362 0.0249 'International Tables Vol C Tables 4.2.6.8 and 6.1.1.4'
Ni Ni 0.3393 1.1124 'International Tables Vol C Tables 4.2.6.8 and 6.1.1.4'
O O 0.0106 0.0060 'International Tables Vol C Tables 4.2.6.8 and 6.1.1.4'
P P 0.1023 0.0942 'International Tables Vol C Tables 4.2.6.8 and 6.1.1.4'

loop_
_geom_angle_atom_site_label_1
_geom_angle_atom_site_label_2
_geom_angle_atom_site_label_3
_geom_angle
_geom_angle_site_symmetry_1
_geom_angle_site_symmetry_3
_geom_angle_publ_flag
P1 Ni1 Na1 120.22(2) . . ?
N1 Ni1 P1 37.66(6) . . ?
N1 Ni1 Na1 91.53(6) . . ?
N1 Ni1 N2 84.08(8) . . ?
N1 Ni1 C25 80.08(8) . . ?
N1 Ni1 C38 174.73(9) . . ?
N2 Ni1 P1 121.61(5) . . ?
N2 Ni1 Na1 43.01(5) . . ?
N2 Ni1 C25 163.71(8) . . ?
N2 Ni1 C38 100.80(8) . . ?
C25 Ni1 P1 42.42(6) . . ?
C25 Ni1 Na1 140.71(7) . . ?
C38 Ni1 P1 137.29(6) . . ?
C38 Ni1 Na1 93.40(6) . . ?
C38 Ni1 C25 94.92(9) . . ?
N1 P1 Ni1 45.94(6) . . ?
N1 P1 C13 113.55(10) . . ?
N1 P1 C19 115.92(10) . . ?
N1 P1 C25 96.03(10) . . ?
C13 P1 Ni1 126.51(7) . . ?
C13 P1 C19 104.38(10) . . ?
C19 P1 Ni1 129.09(7) . . ?
C25 P1 Ni1 50.09(7) . . ?
C25 P1 C13 114.12(11) . . ?
C25 P1 C19 113.25(11) . . ?
N3 P2 Na1 41.94(7) . . ?
N3 P2 C26 111.54(10) . . ?
N3 P2 C32 108.06(10) . . ?
N3 P2 C38 114.45(10) . . ?
C26 P2 Na1 145.96(7) . . ?
C32 P2 Na1 75.40(7) . . ?
C32 P2 C26 103.18(10) . . ?
C38 P2 Na1 102.65(7) . . ?
C38 P2 C26 109.55(10) . . ?
C38 P2 C32 109.44(10) . . ?
P2 Na1 Ni1 51.852(16) . . ?
Na1 Na1 Ni1 116.53(4) 2_667 . ?
Na1 Na1 P2 70.84(3) 2_667 . ?
O1 Na1 Ni1 85.99(5) . . ?
O1 Na1 P2 120.71(5) . . ?
O1 Na1 Na1 153.69(7) . 2_667 ?
O1 Na1 N2 99.07(7) . . ?
O1 Na1 N3 146.85(7) . . ?
O1 Na1 N3 111.60(7) . 2_667 ?
O1 Na1 C6 80.76(6) . . ?
O1 Na1 C7 125.59(7) . . ?
O1 Na1 C12 148.46(7) . . ?
O1 Na1 C12 96.52(7) . 2_667 ?
N2 Na1 Ni1 31.89(4) . . ?
N2 Na1 P2 67.84(4) . . ?
N2 Na1 Na1 107.24(6) . 2_667 ?
N2 Na1 C6 27.01(5) . . ?
N2 Na1 C7 27.06(6) . . ?
N2 Na1 C12 162.62(7) . 2_667 ?
N2 Na1 C12 50.75(6) . . ?
N3 Na1 Ni1 68.36(5) . . ?
N3 Na1 Ni1 162.24(5) 2_667 . ?
N3 Na1 P2 26.18(4) . . ?
N3 Na1 P2 116.32(5) 2_667 . ?
N3 Na1 Na1 47.29(5) 2_667 2_667 ?
N3 Na1 Na1 48.67(5) . 2_667 ?
N3 Na1 N2 70.26(6) . . ?
N3 Na1 N2 136.31(7) 2_667 . ?
N3 Na1 N3 95.96(6) . 2_667 ?
N3 Na1 C6 96.39(6) . . ?
N3 Na1 C6 128.93(7) 2_667 . ?
N3 Na1 C7 112.65(6) 2_667 . ?
N3 Na1 C7 52.13(6) . . ?
N3 Na1 C12 98.79(6) 2_667 . ?
N3 Na1 C12 100.23(6) . 2_667 ?
N3 Na1 C12 27.33(6) . . ?
N3 Na1 C12 27.66(6) 2_667 2_667 ?
C6 Na1 Ni1 49.03(4) . . ?
C6 Na1 P2 94.27(5) . . ?
C6 Na1 Na1 123.83(6) . 2_667 ?
C6 Na1 C7 46.76(6) . . ?
C6 Na1 C12 152.48(6) . 2_667 ?
C6 Na1 C12 73.44(6) . . ?
C7 Na1 Ni1 51.43(4) . . ?
C7 Na1 P2 61.74(4) . . ?
C7 Na1 Na1 80.63(5) . 2_667 ?
C7 Na1 C12 136.00(6) . 2_667 ?
C7 Na1 C12 26.77(5) . . ?
C12 Na1 Ni1 158.49(5) 2_667 . ?
C12 Na1 Ni1 63.45(4) . . ?
C12 Na1 P2 110.20(5) 2_667 . ?
C12 Na1 P2 45.74(4) . . ?
C12 Na1 Na1 57.49(5) 2_667 2_667 ?
C12 Na1 Na1 57.26(5) . 2_667 ?
C12 Na1 C12 114.74(5) 2_667 . ?
C39 O1 Na1 125.74(14) . . ?
C42 O1 Na1 122.02(16) . . ?
C42 O1 C39 111.05(18) . . ?
P1 N1 Ni1 96.39(9) . . ?
C1 N1 Ni1 116.06(14) . . ?
C1 N1 P1 146.08(16) . . ?
Ni1 N2 Na1 105.10(8) . . ?
C6 N2 Ni1 111.23(13) . . ?
C6 N2 Na1 98.60(12) . . ?
C6 N2 C7 119.33(17) . . ?
C7 N2 Ni1 119.13(14) . . ?
C7 N2 Na1 98.82(13) . . ?
P2 N3 Na1 111.88(9) . . ?
P2 N3 Na1 140.86(10) . 2_667 ?
Na1 N3 Na1 84.04(6) . 2_667 ?
C12 N3 P2 111.88(14) . . ?
C12 N3 Na1 101.42(12) . . ?
C12 N3 Na1 98.62(12) . 2_667 ?
N1 C1 C2 126.4(2) . . ?
N1 C1 C6 112.43(18) . . ?
C2 C1 C6 121.16(19) . . ?
C1 C2 C3 120.0(2) . . ?
C4 C3 C2 119.7(2) . . ?
C3 C4 C5 120.7(2) . . ?
C4 C5 C6 121.0(2) . . ?
N2 C6 Na1 54.39(10) . . ?
N2 C6 C1 115.60(18) . . ?
N2 C6 C5 126.73(19) . . ?
C1 C6 Na1 114.20(13) . . ?
C5 C6 Na1 98.98(13) . . ?
C5 C6 C1 117.51(19) . . ?
N2 C7 Na1 54.13(10) . . ?
N2 C7 C12 119.69(19) . . ?
C8 C7 Na1 148.72(15) . . ?
C8 C7 N2 121.88(19) . . ?
C8 C7 C12 118.21(19) . . ?
C12 C7 Na1 77.10(12) . . ?
C9 C8 C7 121.7(2) . . ?
C8 C9 C10 120.0(2) . . ?
C11 C10 C9 119.2(2) . . ?
C10 C11 C12 122.0(2) . . ?
Na1 C12 Na1 65.26(5) 2_667 . ?
N3 C12 Na1 51.25(10) . . ?
N3 C12 Na1 53.71(10) . 2_667 ?
C7 C12 Na1 130.15(14) . 2_667 ?
C7 C12 Na1 76.13(12) . . ?
C7 C12 N3 120.42(18) . . ?
C11 C12 Na1 150.03(15) . . ?
C11 C12 Na1 86.85(13) . 2_667 ?
C11 C12 N3 120.67(19) . . ?
C11 C12 C7 118.91(19) . . ?
C14 C13 P1 121.51(17) . . ?
C18 C13 P1 119.10(17) . . ?
C18 C13 C14 119.1(2) . . ?
C15 C14 C13 120.5(2) . . ?
C16 C15 C14 120.0(2) . . ?
C15 C16 C17 120.0(2) . . ?
C16 C17 C18 120.6(2) . . ?
C17 C18 C13 119.9(2) . . ?
C20 C19 P1 121.09(18) . . ?
C20 C19 C24 118.8(2) . . ?
C24 C19 P1 120.13(17) . . ?
C21 C20 C19 120.4(2) . . ?
C22 C21 C20 120.2(2) . . ?
C21 C22 C23 120.1(2) . . ?
C22 C23 C24 119.9(2) . . ?
C23 C24 C19 120.5(2) . . ?
P1 C25 Ni1 87.49(9) . . ?
C27 C26 P2 121.76(17) . . ?
C27 C26 C31 118.5(2) . . ?
C31 C26 P2 119.79(17) . . ?
C28 C27 C26 120.9(2) . . ?
C29 C28 C27 120.0(2) . . ?
C28 C29 C30 119.7(2) . . ?
C31 C30 C29 120.1(2) . . ?
C30 C31 C26 120.8(2) . . ?
C33 C32 P2 120.95(17) . . ?
C37 C32 P2 120.39(17) . . ?
C37 C32 C33 118.6(2) . . ?
C34 C33 C32 120.3(2) . . ?
C33 C34 C35 120.6(2) . . ?
C36 C35 C34 119.3(2) . . ?
C35 C36 C37 120.5(2) . . ?
C36 C37 C32 120.6(2) . . ?
P2 C38 Ni1 109.83(11) . . ?
O1 C39 C40 105.97(19) . . ?
C41 C40 C39 104.20(19) . . ?
C42 C41 C40 103.8(2) . . ?
O1 C42 C41 108.3(2) . . ?

loop_
_geom_bond_atom_site_label_1
_geom_bond_atom_site_label_2
_geom_bond_distance
_geom_bond_site_symmetry_2
_geom_bond_publ_flag
Ni1 P1 2.5962(6) . ?
Ni1 Na1 3.5497(9) . ?
Ni1 N1 1.8774(18) . ?
Ni1 N2 1.9422(18) . ?
Ni1 C25 1.993(2) . ?
Ni1 C38 1.950(2) . ?
P1 N1 1.5962(19) . ?
P1 C13 1.806(2) . ?
P1 C19 1.816(2) . ?
P1 C25 1.753(2) . ?
P2 Na1 3.3920(10) . ?
P2 N3 1.6125(18) . ?
P2 C26 1.836(2) . ?
P2 C32 1.805(2) . ?
P2 C38 1.761(2) . ?
Na1 Na1 3.3072(17) 2_667 ?
Na1 O1 2.2546(18) . ?
Na1 N2 2.508(2) . ?
Na1 N3 2.497(2) 2_667 ?
Na1 N3 2.443(2) . ?
Na1 C6 3.050(2) . ?
Na1 C7 3.058(2) . ?
Na1 C12 3.063(2) 2_667 ?
Na1 C12 3.071(2) . ?
O1 C39 1.434(3) . ?
O1 C42 1.410(3) . ?
N1 C1 1.382(3) . ?
N2 C6 1.401(3) . ?
N2 C7 1.408(3) . ?
N3 C12 1.438(3) . ?
C1 C2 1.391(3) . ?
C1 C6 1.425(3) . ?
C2 C3 1.397(3) . ?
C3 C4 1.386(3) . ?
C4 C5 1.398(3) . ?
C5 C6 1.401(3) . ?
C7 C8 1.404(3) . ?
C7 C12 1.419(3) . ?
C8 C9 1.384(3) . ?
C9 C10 1.390(3) . ?
C10 C11 1.385(3) . ?
C11 C12 1.396(3) . ?
C13 C14 1.396(3) . ?
C13 C18 1.393(3) . ?
C14 C15 1.388(3) . ?
C15 C16 1.379(4) . ?
C16 C17 1.381(4) . ?
C17 C18 1.390(3) . ?
C19 C20 1.396(3) . ?
C19 C24 1.397(3) . ?
C20 C21 1.387(3) . ?
C21 C22 1.380(4) . ?
C22 C23 1.386(4) . ?
C23 C24 1.388(3) . ?
C26 C27 1.391(3) . ?
C26 C31 1.395(3) . ?
C27 C28 1.390(3) . ?
C28 C29 1.382(3) . ?
C29 C30 1.391(3) . ?
C30 C31 1.384(3) . ?
C32 C33 1.400(3) . ?
C32 C37 1.391(3) . ?
C33 C34 1.383(3) . ?
C34 C35 1.387(3) . ?
C35 C36 1.385(3) . ?
C36 C37 1.385(3) . ?
C39 C40 1.522(3) . ?
C40 C41 1.521(3) . ?
C41 C42 1.505(4) . ?
